data_4030689
loop_
_publ_author_name
'Piotrowicz, Micha\/l'
'Zakrzewski, Janusz'
'M\'etivier, R\'emi'
'Brosseau, Arnaud'
'Makal, Anna'
'Wo\'zniak, Krzysztof'

_publ_section_title
;
 Aerobic Palladium(II)-Catalyzed Dehydrogenative Heck Reaction in the
 Synthesis of Pyrenyl Fluorophores. A Photophysical Study of \b-Pyrenyl
 Acrylates in Solution and in the Solid State.
;
_journal_issue 5
_journal_name_full 'The Journal of organic chemistry'
_journal_page_first 2573
_journal_page_last 2581
_journal_paper_doi 10.1021/jo502619k
_journal_volume 80
_journal_year 2015
_chemical_absolute_configuration ad
_chemical_formula_moiety 'C21 H16 O2'
_chemical_formula_sum 'C21 H16 O2'
_chemical_formula_weight 300.34
_chemical_name_systematic
;
 ?
;
_space_group_crystal_system orthorhombic
_space_group_IT_number 19
_space_group_name_Hall 'P 2ac 2ab'
_space_group_name_H-M_alt 'P 21 21 21'
_symmetry_space_group_name_Hall 'P 2ac 2ab'
_symmetry_space_group_name_H-M 'P 21 21 21'
_atom_sites_solution_hydrogens geom
_atom_sites_solution_primary direct
_audit_creation_date 2014-04-25
_audit_creation_method
;
Olex2 1.2
(compiled 2014.03.20 svn.r2918 for OlexSys, GUI svn.r4816)
;
_cell_angle_alpha 90
_cell_angle_beta 90
_cell_angle_gamma 90
_cell_formula_units_Z 4
_cell_length_a 4.01959(8)
_cell_length_b 13.20565(16)
_cell_length_c 27.5746(4)
_cell_measurement_reflns_used 13443
_cell_measurement_temperature 100.00(10)
_cell_measurement_theta_max 72.8310
_cell_measurement_theta_min 3.3280
_cell_volume 1463.70(4)
_computing_cell_refinement
;
CrysAlisPro, Agilent Technologies,
Version 1.171.37.31 (release 14-01-2014 CrysAlis171 .NET)
(compiled Jan 14 2014,18:38:05)
;
_computing_data_collection
;
CrysAlisPro, Agilent Technologies,
Version 1.171.37.31 (release 14-01-2014 CrysAlis171 .NET)
(compiled Jan 14 2014,18:38:05)
;
_computing_data_reduction
;
CrysAlisPro, Agilent Technologies,
Version 1.171.37.31 (release 14-01-2014 CrysAlis171 .NET)
(compiled Jan 14 2014,18:38:05)
;
_computing_molecular_graphics 'Olex2 (Dolomanov et al., 2009)'
_computing_publication_material 'Olex2 (Dolomanov et al., 2009)'
_computing_structure_refinement 'ShelXL (Sheldrick, 2008)'
_computing_structure_solution 'ShelXS (Sheldrick, 2008)'
_diffrn_ambient_environment N~2~
_diffrn_ambient_temperature 100.00(10)
_diffrn_detector 'CCD plate'
_diffrn_detector_area_resol_mean 5.2195
_diffrn_detector_type Atlas
_diffrn_measured_fraction_theta_full 0.994
_diffrn_measured_fraction_theta_max 0.994
_diffrn_measurement_device 'four-circle diffractometer'
_diffrn_measurement_device_type 'SuperNova, Dual, Cu at zero, Atlas'
_diffrn_measurement_method '\w scans'
_diffrn_orient_matrix_UB_11 -0.0730865000
_diffrn_orient_matrix_UB_12 -0.0423338000
_diffrn_orient_matrix_UB_13 -0.0509833000
_diffrn_orient_matrix_UB_21 -0.0520308000
_diffrn_orient_matrix_UB_22 0.1084949000
_diffrn_orient_matrix_UB_23 -0.0190887000
_diffrn_orient_matrix_UB_31 0.3724701000
_diffrn_orient_matrix_UB_32 0.0068093000
_diffrn_orient_matrix_UB_33 -0.0126459000
_diffrn_radiation_monochromator mirror
_diffrn_radiation_probe x-ray
_diffrn_radiation_type CuK\a
_diffrn_radiation_wavelength 1.54184
_diffrn_reflns_av_R_equivalents 0.0275
_diffrn_reflns_av_unetI/netI 0.0130
_diffrn_reflns_Laue_measured_fraction_full 0.994
_diffrn_reflns_Laue_measured_fraction_max 0.994
_diffrn_reflns_limit_h_max 4
_diffrn_reflns_limit_h_min -4
_diffrn_reflns_limit_k_max 16
_diffrn_reflns_limit_k_min -16
_diffrn_reflns_limit_l_max 34
_diffrn_reflns_limit_l_min -34
_diffrn_reflns_number 21666
_diffrn_reflns_point_group_measured_fraction_full 0.995
_diffrn_reflns_point_group_measured_fraction_max 0.992
_diffrn_reflns_theta_full 67.684
_diffrn_reflns_theta_max 72.943
_diffrn_reflns_theta_min 3.711
_diffrn_source 'sealed X-ray tube'
_diffrn_source_type 'SuperNova (Cu) X-ray Source'
_exptl_absorpt_coefficient_mu 0.685
_exptl_absorpt_correction_T_max 1.00000
_exptl_absorpt_correction_T_min 0.70587
_exptl_absorpt_correction_type multi-scan
_exptl_absorpt_process_details
;
CrysAlisPro, Agilent Technologies,
Version 1.171.37.31 (release 14-01-2014 CrysAlis171 .NET)
(compiled Jan 14 2014,18:38:05)
Empirical absorption correction using spherical harmonics,
 implemented in SCALE3 ABSPACK scaling algorithm.
Empirical absorption correction using spherical harmonics,
 implemented in SCALE3 ABSPACK scaling algorithm.
;
_exptl_crystal_colour 'clear greenish yellow'
_exptl_crystal_colour_lustre clear
_exptl_crystal_colour_modifier greenish
_exptl_crystal_colour_primary yellow
_exptl_crystal_density_diffrn 1.363
_exptl_crystal_description needle
_exptl_crystal_F_000 632
_exptl_crystal_size_max 1.0
_exptl_crystal_size_mid 0.16
_exptl_crystal_size_min 0.16
_refine_diff_density_max 0.187
_refine_diff_density_min -0.167
_refine_diff_density_rms 0.034
_refine_ls_abs_structure_details
;
 Flack x determined using 1097 quotients [(I+)-(I-)]/[(I+)+(I-)]
 (Parsons and Flack (2004), Acta Cryst. A60, s61).
;
_refine_ls_abs_structure_Flack -0.01(6)
_refine_ls_extinction_method none
_refine_ls_goodness_of_fit_ref 1.054
_refine_ls_hydrogen_treatment constr
_refine_ls_matrix_type full
_refine_ls_number_parameters 209
_refine_ls_number_reflns 2870
_refine_ls_number_restraints 0
_refine_ls_restrained_S_all 1.054
_refine_ls_R_factor_all 0.0307
_refine_ls_R_factor_gt 0.0300
_refine_ls_shift/su_max 0.001
_refine_ls_shift/su_mean 0.000
_refine_ls_structure_factor_coef Fsqd
_refine_ls_weighting_details
;
 w=1/[\s^2^(Fo^2^)+(0.0499P)^2^+0.2706P]
 where P=(Fo^2^+2Fc^2^)/3
;
_refine_ls_weighting_scheme calc
_refine_ls_wR_factor_gt 0.0812
_refine_ls_wR_factor_ref 0.0821
_reflns_Friedel_coverage 0.650
_reflns_Friedel_fraction_full 0.996
_reflns_Friedel_fraction_max 0.989
_reflns_number_gt 2802
_reflns_number_total 2870
_reflns_threshold_expression 'I > 2\s(I)'
_cod_data_source_file jo502619k_si_002.cif
_cod_data_source_block MP596_2a_exp_191
_cod_depositor_comments 'Adding full bibliography for 4030689--4030690.cif.'
_cod_database_code 4030689
_shelxl_version_number 2013-2
_chemical_oxdiff_formula 'C20 H20 O2'
_shelx_space_group_comment
;
The symmetry employed for this shelxl refinement is uniquely defined
by the following loop, which should always be used as a source of
symmetry information in preference to the above space-group names.
They are only intended as comments.
;
_reflns_odcompleteness_completeness 99.38
_reflns_odcompleteness_iscentric 1
_reflns_odcompleteness_theta 66.97
_olex2_refinement_description
;
1. Fixed Uiso
 At 1.2 times of:
  All C(H) groups, All C(H,H) groups
 At 1.5 times of:
  All C(H,H,H) groups
2.a Secondary CH2 refined with riding coordinates:
 C20(H20A,H20B)
2.b Aromatic/amide H refined with riding coordinates:
 C3(H3), C4(H4), C6(H6), C7(H7), C8(H8), C10(H10), C11(H11), C13(H13),
 C14(H14), C17(H17), C18(H18)
2.c Idealised Me refined as rotating group:
 C21(H21A,H21B,H21C)
;
_olex2_exptl_crystal_mounting_method oil

loop_
_space_group_symop_operation_xyz
'x, y, z'
'-x+1/2, -y, z+1/2'
'x+1/2, -y+1/2, -z'
'-x, y+1/2, -z+1/2'

loop_
_atom_site_label
_atom_site_type_symbol
_atom_site_fract_x
_atom_site_fract_y
_atom_site_fract_z
_atom_site_U_iso_or_equiv
_atom_site_adp_type
_atom_site_occupancy
_atom_site_site_symmetry_order
_atom_site_calc_flag
_atom_site_refinement_flags_posn
O1 O 0.9021(3) 0.62912(8) 0.40407(4) 0.0243(3) Uani 1 1 d .
O2 O 0.6279(4) 0.77328(8) 0.38636(4) 0.0285(3) Uani 1 1 d .
C1 C 0.3727(4) 0.64454(11) 0.24690(5) 0.0192(3) Uani 1 1 d .
C2 C 0.1867(4) 0.70387(11) 0.21361(5) 0.0179(3) Uani 1 1 d .
C3 C 0.0847(4) 0.80629(11) 0.22328(5) 0.0199(3) Uani 1 1 d .
H3 H 0.1365 0.8353 0.2531 0.024 Uiso 1 1 calc R
C4 C -0.0853(4) 0.86164(11) 0.19000(5) 0.0197(3) Uani 1 1 d .
H4 H -0.1446 0.9279 0.1975 0.024 Uiso 1 1 calc R
C5 C -0.1761(4) 0.82095(11) 0.14368(5) 0.0192(3) Uani 1 1 d .
C6 C -0.3513(4) 0.87730(11) 0.10918(6) 0.0226(3) Uani 1 1 d .
H6 H -0.4071 0.9443 0.1157 0.027 Uiso 1 1 calc R
C7 C -0.4429(4) 0.83398(12) 0.06523(6) 0.0238(3) Uani 1 1 d .
H7 H -0.5599 0.8721 0.0426 0.029 Uiso 1 1 calc R
C8 C -0.3607(4) 0.73400(12) 0.05486(6) 0.0222(3) Uani 1 1 d .
H8 H -0.4265 0.7057 0.0255 0.027 Uiso 1 1 calc R
C9 C -0.1799(4) 0.67539(11) 0.08806(5) 0.0202(3) Uani 1 1 d .
C10 C -0.0864(5) 0.57254(11) 0.07825(5) 0.0226(3) Uani 1 1 d .
H10 H -0.1496 0.5430 0.0491 0.027 Uiso 1 1 calc R
C11 C 0.0904(4) 0.51788(12) 0.11027(5) 0.0225(3) Uani 1 1 d .
H11 H 0.1500 0.4517 0.1026 0.027 Uiso 1 1 calc R
C12 C 0.1889(4) 0.55989(11) 0.15617(5) 0.0186(3) Uani 1 1 d .
C13 C 0.3754(4) 0.50408(11) 0.18966(5) 0.0215(3) Uani 1 1 d .
H13 H 0.4392 0.4382 0.1822 0.026 Uiso 1 1 calc R
C14 C 0.4657(4) 0.54578(11) 0.23359(6) 0.0204(3) Uani 1 1 d .
H14 H 0.5919 0.5074 0.2551 0.025 Uiso 1 1 calc R
C15 C 0.0978(4) 0.66104(11) 0.16781(5) 0.0172(3) Uani 1 1 d .
C16 C -0.0867(4) 0.71920(11) 0.13325(5) 0.0177(3) Uani 1 1 d .
C17 C 0.4667(4) 0.68454(11) 0.29445(5) 0.0201(3) Uani 1 1 d .
H17 H 0.3856 0.7485 0.3022 0.024 Uiso 1 1 calc R
C18 C 0.6561(4) 0.63940(12) 0.32791(5) 0.0222(3) Uani 1 1 d .
H18 H 0.7467 0.5759 0.3217 0.027 Uiso 1 1 calc R
C19 C 0.7220(4) 0.68978(12) 0.37457(6) 0.0213(3) Uani 1 1 d .
C20 C 0.9857(5) 0.67172(12) 0.45114(5) 0.0238(4) Uani 1 1 d .
H20A H 0.7867 0.6958 0.4674 0.029 Uiso 1 1 calc R
H20B H 1.1383 0.7281 0.4474 0.029 Uiso 1 1 calc R
C21 C 1.1459(5) 0.58803(12) 0.48013(6) 0.0284(4) Uani 1 1 d .
H21A H 1.3476 0.5670 0.4644 0.043 Uiso 1 1 calc GR
H21B H 0.9960 0.5316 0.4823 0.043 Uiso 1 1 calc GR
H21C H 1.1962 0.6122 0.5121 0.043 Uiso 1 1 calc GR

loop_
_atom_site_aniso_label
_atom_site_aniso_U_11
_atom_site_aniso_U_22
_atom_site_aniso_U_33
_atom_site_aniso_U_23
_atom_site_aniso_U_13
_atom_site_aniso_U_12
O1 0.0321(7) 0.0215(5) 0.0194(5) -0.0019(4) -0.0030(5) 0.0031(5)
O2 0.0408(7) 0.0178(5) 0.0270(6) -0.0021(4) -0.0047(6) 0.0012(5)
C1 0.0198(8) 0.0175(7) 0.0203(7) 0.0000(5) 0.0038(6) -0.0040(7)
C2 0.0172(8) 0.0168(7) 0.0196(7) 0.0005(5) 0.0035(6) -0.0030(6)
C3 0.0222(8) 0.0179(7) 0.0196(7) -0.0021(5) 0.0022(6) -0.0036(6)
C4 0.0207(8) 0.0141(6) 0.0243(7) -0.0014(5) 0.0040(6) -0.0005(6)
C5 0.0188(8) 0.0170(7) 0.0217(7) 0.0004(5) 0.0042(6) -0.0018(6)
C6 0.0243(9) 0.0167(7) 0.0267(8) 0.0009(6) 0.0035(7) 0.0016(7)
C7 0.0235(9) 0.0237(7) 0.0243(7) 0.0050(6) 0.0003(7) 0.0000(6)
C8 0.0226(8) 0.0246(7) 0.0193(7) -0.0005(6) 0.0010(7) -0.0023(7)
C9 0.0207(8) 0.0195(7) 0.0205(7) -0.0003(6) 0.0040(6) -0.0018(6)
C10 0.0263(9) 0.0208(7) 0.0206(7) -0.0055(6) 0.0028(6) -0.0035(7)
C11 0.0268(9) 0.0162(7) 0.0245(7) -0.0047(6) 0.0056(6) -0.0020(7)
C12 0.0195(8) 0.0152(7) 0.0212(7) 0.0001(5) 0.0042(6) -0.0022(6)
C13 0.0242(9) 0.0145(7) 0.0258(7) -0.0011(5) 0.0043(6) 0.0004(7)
C14 0.0218(9) 0.0170(7) 0.0225(7) 0.0030(6) 0.0020(6) 0.0004(6)
C15 0.0172(8) 0.0145(7) 0.0198(7) -0.0003(5) 0.0049(6) -0.0031(6)
C16 0.0175(8) 0.0163(6) 0.0193(7) 0.0001(5) 0.0040(6) -0.0016(6)
C17 0.0225(8) 0.0160(7) 0.0219(7) -0.0001(6) 0.0031(6) -0.0031(6)
C18 0.0250(8) 0.0202(7) 0.0215(7) -0.0021(6) 0.0020(7) -0.0003(7)
C19 0.0222(9) 0.0194(7) 0.0225(7) 0.0026(6) 0.0014(6) -0.0031(6)
C20 0.0296(9) 0.0227(7) 0.0191(7) -0.0033(6) -0.0012(6) -0.0015(7)
C21 0.0350(10) 0.0253(8) 0.0248(8) 0.0026(6) -0.0045(7) -0.0031(8)

loop_
_atom_type_symbol
_atom_type_description
_atom_type_scat_dispersion_real
_atom_type_scat_dispersion_imag
_atom_type_scat_source
C C 0.0181 0.0091 'International Tables Vol C Tables 4.2.6.8 and 6.1.1.4'
H H 0.0000 0.0000 'International Tables Vol C Tables 4.2.6.8 and 6.1.1.4'
O O 0.0492 0.0322 'International Tables Vol C Tables 4.2.6.8 and 6.1.1.4'

loop_
_geom_angle_atom_site_label_1
_geom_angle_atom_site_label_2
_geom_angle_atom_site_label_3
_geom_angle
C19 O1 C20 115.56(12)
C2 C1 C17 121.07(13)
C14 C1 C2 118.90(14)
C14 C1 C17 120.02(14)
C1 C2 C3 123.32(14)
C1 C2 C15 118.99(13)
C15 C2 C3 117.69(14)
C4 C3 C2 121.64(14)
C3 C4 C5 121.92(14)
C6 C5 C4 122.35(14)
C6 C5 C16 119.55(14)
C16 C5 C4 118.09(14)
C7 C6 C5 120.51(14)
C6 C7 C8 120.48(15)
C7 C8 C9 120.86(15)
C8 C9 C10 122.37(14)
C8 C9 C16 118.92(14)
C16 C9 C10 118.71(14)
C11 C10 C9 121.55(14)
C10 C11 C12 121.12(14)
C13 C12 C11 121.69(13)
C13 C12 C15 118.93(13)
C15 C12 C11 119.37(14)
C14 C13 C12 120.68(13)
C13 C14 C1 122.00(15)
C2 C15 C16 120.38(13)
C12 C15 C2 120.46(14)
C12 C15 C16 119.16(13)
C5 C16 C9 119.67(14)
C5 C16 C15 120.26(14)
C9 C16 C15 120.07(13)
C18 C17 C1 127.21(14)
C17 C18 C19 120.28(14)
O1 C19 C18 110.75(13)
O2 C19 O1 123.07(14)
O2 C19 C18 126.17(15)
O1 C20 C21 106.75(12)

loop_
_geom_bond_atom_site_label_1
_geom_bond_atom_site_label_2
_geom_bond_distance
O1 C19 1.3519(19)
O1 C20 1.4541(17)
O2 C19 1.210(2)
C1 C2 1.420(2)
C1 C14 1.405(2)
C1 C17 1.463(2)
C2 C3 1.438(2)
C2 C15 1.4292(19)
C3 C4 1.358(2)
C4 C5 1.433(2)
C5 C6 1.398(2)
C5 C16 1.420(2)
C6 C7 1.390(2)
C7 C8 1.391(2)
C8 C9 1.402(2)
C9 C10 1.435(2)
C9 C16 1.424(2)
C10 C11 1.344(2)
C11 C12 1.437(2)
C12 C13 1.399(2)
C12 C15 1.4217(19)
C13 C14 1.379(2)
C15 C16 1.431(2)
C17 C18 1.337(2)
C18 C19 1.472(2)
C20 C21 1.508(2)

loop_
_geom_torsion_atom_site_label_1
_geom_torsion_atom_site_label_2
_geom_torsion_atom_site_label_3
_geom_torsion_atom_site_label_4
_geom_torsion
C1 C2 C3 C4 178.18(15)
C1 C2 C15 C12 1.2(2)
C1 C2 C15 C16 -179.37(14)
C1 C17 C18 C19 -178.88(15)
C2 C1 C14 C13 -1.5(2)
C2 C1 C17 C18 -175.87(15)
C2 C3 C4 C5 0.7(2)
C2 C15 C16 C5 1.6(2)
C2 C15 C16 C9 -178.82(14)
C3 C2 C15 C12 -179.51(14)
C3 C2 C15 C16 0.0(2)
C3 C4 C5 C6 179.96(15)
C3 C4 C5 C16 0.8(2)
C4 C5 C6 C7 -178.12(15)
C4 C5 C16 C9 178.46(14)
C4 C5 C16 C15 -1.9(2)
C5 C6 C7 C8 -0.2(3)
C6 C5 C16 C9 -0.7(2)
C6 C5 C16 C15 178.89(15)
C6 C7 C8 C9 -1.0(3)
C7 C8 C9 C10 -179.01(15)
C7 C8 C9 C16 1.3(2)
C8 C9 C10 C11 179.19(16)
C8 C9 C16 C5 -0.4(2)
C8 C9 C16 C15 179.97(14)
C9 C10 C11 C12 1.0(3)
C10 C9 C16 C5 179.87(14)
C10 C9 C16 C15 0.2(2)
C10 C11 C12 C13 -179.43(15)
C10 C11 C12 C15 -0.1(2)
C11 C12 C13 C14 -179.66(15)
C11 C12 C15 C2 178.71(14)
C11 C12 C15 C16 -0.8(2)
C12 C13 C14 C1 0.7(3)
C12 C15 C16 C5 -178.97(15)
C12 C15 C16 C9 0.7(2)
C13 C12 C15 C2 -1.9(2)
C13 C12 C15 C16 178.64(14)
C14 C1 C2 C3 -178.80(15)
C14 C1 C2 C15 0.5(2)
C14 C1 C17 C18 4.3(3)
C15 C2 C3 C4 -1.1(2)
C15 C12 C13 C14 1.0(2)
C16 C5 C6 C7 1.0(2)
C16 C9 C10 C11 -1.1(2)
C17 C1 C2 C3 1.4(2)
C17 C1 C2 C15 -179.31(14)
C17 C1 C14 C13 178.34(15)
C17 C18 C19 O1 176.54(14)
C17 C18 C19 O2 -2.5(3)
C19 O1 C20 C21 172.99(14)
C20 O1 C19 O2 -1.6(2)
C20 O1 C19 C18 179.30(13)
